data_2003731
loop_
_publ_author_name
'Hernandez-Padilla, M.'
'Dominguez, S.'
'Mederos, A.'
'Arrieta, J. M.'

_publ_section_title
;Tetraaqua(3,4-toluenediamine-<i>N</i>,<i>N</i>,<i>N</i>',<i>N</i>'-tetraacetato)dizinc(II)--Water
 (1/2)
;
_journal_issue 8
_journal_name_full 'Acta Crystallographica Section C'
_journal_page_first 1549
_journal_page_last 1552
_journal_paper_doi 10.1107/S0108270195000758
_journal_volume 51
_journal_year 1995
_chemical_formula_sum 'C15 H26 N2 O14 Zn2'
_chemical_formula_weight 589.14
_space_group_IT_number 14
_symmetry_cell_setting monoclinic
_symmetry_space_group_name_Hall '-P 2yn'
_symmetry_space_group_name_H-M 'P 1 21/n 1'
_atom_type_scat_source IntTabIV
_cell_angle_alpha 90
_cell_angle_beta 94.26(2)
_cell_angle_gamma 90
_cell_formula_units_Z 4
_cell_length_a 8.140(2)
_cell_length_b 9.672(3)
_cell_length_c 27.079(4)
_cell_measurement_reflns_used 25
_cell_measurement_temperature 293
_cell_measurement_theta_max 30
_cell_measurement_theta_min 10
_cell_volume 2126.0(9)
_diffrn_measurement_device 'Enraf-Nonius CAD-4'
_diffrn_measurement_method '\w-2\q scans, \D2\q = 0.8+0.35tan\q'
_diffrn_radiation_type MoK\a
_diffrn_radiation_wavelength 0.71069
_diffrn_reflns_av_R_equivalents 0.0868
_diffrn_reflns_limit_h_max 11
_diffrn_reflns_limit_h_min 0
_diffrn_reflns_limit_k_max 13
_diffrn_reflns_limit_k_min 0
_diffrn_reflns_limit_l_max 38
_diffrn_reflns_limit_l_min -38
_diffrn_reflns_number 7130
_diffrn_reflns_theta_max 30
_diffrn_standards_decay_% 5
_diffrn_standards_interval_time 120
_diffrn_standards_number 3
_exptl_absorpt_coefficient_mu 2.385
_exptl_absorpt_correction_T_max 0.855
_exptl_absorpt_correction_T_min 0.761
_exptl_absorpt_correction_type 'empirical (DIFABS; Walker & Stuart, 1983)'
_exptl_crystal_colour colourless
_exptl_crystal_density_diffrn 1.84
_exptl_crystal_density_meas 1.82
_exptl_crystal_description prismatic
_exptl_crystal_size_max 0.25
_exptl_crystal_size_mid 0.08
_exptl_crystal_size_min 0.08
_refine_diff_density_max 0.98
_refine_diff_density_min -0.79
_refine_ls_extinction_method none
_refine_ls_goodness_of_fit_obs 1.31
_refine_ls_hydrogen_treatment noref
_refine_ls_number_parameters 323
_refine_ls_number_reflns 3576
_refine_ls_R_factor_obs 0.0526
_refine_ls_shift/esd_max 0.001
_refine_ls_structure_factor_coef F
_refine_ls_weighting_details 'w = 1/[\s^2^(F~o~)+0.0218(F~o~)^2^]'
_refine_ls_weighting_scheme calc
_refine_ls_wR_factor_obs 0.0571
_reflns_number_observed 3576
_reflns_number_total 6589
_reflns_observed_criterion I>=3\s(I)
_cod_data_source_file ab1187.cif
_cod_data_source_block ab1187a
_cod_depositor_comments
;
The following automatic conversions were performed:

'_refine_ls_weighting_scheme' value '1/[\s^2^(F~o~)+0.0218(F~o~)^2^]'
was changed to 'calc'. New tag '_refine_ls_weighting_details' was
created. The value of the new tag was set to 'w =
1/[\s^2^(F~o~)+0.0218(F~o~)^2^]'.

Automatic conversion script
Id: cif_fix_values 3143 2015-03-26 13:38:13Z robertas 
;
_cod_original_cell_volume 2126.0(10)
_cod_original_sg_symbol_H-M 'P 21/n'
_cod_database_code 2003731

loop_
_symmetry_equiv_pos_as_xyz
x,y,z
1/2+x,1/2-y,1/2+z
-x,-y,-z
1/2-x,1/2+y,1/2-z

loop_
_atom_site_label
_atom_site_fract_x
_atom_site_fract_y
_atom_site_fract_z
_atom_site_B_iso_or_equiv
Zn1 0.6457(1) 0.0849(1) 0.3647(1) 1.8(1)
C1 0.3784(8) 0.3520(6) 0.5143(3) 3.0(2)
C2 0.5194(8) 0.3088(6) 0.5404(2) 3.0(1)
C3 0.6350(7) 0.2322(6) 0.5177(2) 2.8(1)
C4 0.6090(6) 0.1968(5) 0.4677(2) 2.1(1)
C5 0.4620(6) 0.2376(5) 0.4409(2) 1.9(1)
C6 0.3481(7) 0.3170(6) 0.4647(2) 2.5(1)
C7 0.2565(9) 0.4405(7) 0.5402(3) 4.0(2)
N8 0.7339(5) 0.1253(5) 0.4417(2) 1.9(1)
N9 0.4293(5) 0.1922(4) 0.3900(2) 1.8(1)
C10 0.7706(7) -0.0138(5) 0.4603(2) 2.2(1)
C11 0.8606(7) -0.0937(5) 0.4215(2) 2.3(1)
O12 0.9675(5) -0.1767(5) 0.4362(2) 3.2(1)
O13 0.8147(5) -0.0682(4) 0.3762(1) 2.3(1)
C14 0.8864(6) 0.2082(6) 0.4409(2) 2.2(1)
C15 0.8996(7) 0.2881(6) 0.3935(2) 2.2(1)
O16 1.0045(5) 0.3817(5) 0.3939(2) 3.5(1)
O17 0.8112(5) 0.2503(5) 0.3553(2) 3.0(1)
C18 0.2882(7) 0.0966(6) 0.3845(2) 2.5(1)
C19 0.3201(6) -0.0338(5) 0.3554(2) 2.0(1)
O20 0.1930(5) -0.0914(4) 0.3352(2) 2.5(1)
O21 0.4655(5) -0.0760(4) 0.3550(2) 2.7(1)
C22 0.4092(7) 0.3061(6) 0.3535(2) 2.4(1)
C23 0.4363(6) 0.2517(5) 0.3023(2) 2.0(1)
O24 0.3527(5) 0.3029(4) 0.2657(1) 2.5(1)
O25 0.5432(5) 0.1596(4) 0.2985(1) 2.4(1)
Zn2 0.1513(1) -0.2911(1) 0.3051(1) 2.1(1)
O1W 0.1330(5) -0.3579(4) 0.3785(2) 2.7(1)
O2W -0.1064(5) -0.2567(5) 0.3059(2) 2.8(1)
O3W 0.1247(5) -0.4927(4) 0.2813(2) 3.0(1)
O4W 0.4076(5) -0.3239(5) 0.3074(2) 3.0(1)
O5W 0.6984(6) 0.9035(5) 0.2337(2) 3.7(1)
O6W 0.9596(6) 0.0871(5) 0.2785(2) 4.0(1)
H1 0.54000(80) 0.33483(70) 0.57912(20) ?
H2 0.74689(78) 0.19963(64) 0.53865(24) ?
H3 0.23620(69) 0.35122(56) 0.44445(24) ?
H4 0.15293(91) 0.46533(73) 0.51445(33) ?
H5 0.31617(91) 0.53475(73) 0.55319(33) ?
H6 0.21393(91) 0.38422(73) 0.57120(33) ?
H7 0.84797(67) -0.00776(56) 0.49438(22) ?
H8 0.65729(67) -0.06633(56) 0.46695(22) ?
H9 0.88982(64) 0.28086(58) 0.47123(22) ?
H10 0.99057(64) 0.13919(58) 0.44575(22) ?
H11 0.25641(68) 0.06668(61) 0.42101(23) ?
H12 0.18574(68) 0.15071(61) 0.36565(23) ?
H13 0.28622(72) 0.34791(59) 0.35349(22) ?
H14 0.49798(72) 0.38636(59) 0.36305(22) ?

loop_
_geom_angle_atom_site_label_1
_geom_angle_atom_site_label_2
_geom_angle_atom_site_label_3
_geom_angle
_geom_angle_publ_flag
O21 Zn1 O25 85.3(2) yes
O17 Zn1 O21 165.9(2) yes
O13 Zn1 O21 86.5(2) yes
N9 Zn1 O25 79.9(2) yes
N9 Zn1 O17 102.3(2) yes
N8 Zn1 O25 148.5(2) yes
N8 Zn1 O17 79.2(2) yes
N8 Zn1 N9 80.3(2) yes
O17 Zn1 O25 81.4(2) yes
O13 Zn1 O25 128.2(2) yes
O13 Zn1 O17 98.0(2) yes
N9 Zn1 O21 79.9(2) yes
N9 Zn1 O13 147.8(2) yes
N8 Zn1 O21 114.8(2) yes
N8 Zn1 O13 79.2(2) yes
O20 Zn2 O24 87.0(2) yes
O24 Zn2 O3W 97.4(2) yes
O24 Zn2 O1W 171.1(2) yes
O20 Zn2 O3W 174.6(2) yes
O20 Zn2 O1W 86.4(2) yes
O2W Zn2 O4W 177.7(2) yes
O1W Zn2 O4W 93.7(2) yes
O1W Zn2 O2W 84.2(2) yes
O24 Zn2 O4W 92.3(2) yes
O24 Zn2 O2W 89.6(2) yes
O20 Zn2 O4W 89.7(2) yes
O20 Zm2 O2W 89.1(2) yes
O3W Zn2 O4W 87.0(2) yes
O2W Zn2 O3W 94.0(2) yes
O1W Zn2 O3W 89.5(2) yes
C3 C4 N8 121.4(5) yes
C4 C5 N9 119.4(5) yes
C4 N8 C14 111.6(5) yes
C10 N8 C14 110.8(5) yes
C5 N9 C18 111.9(4) yes
N8 C10 C11 109.0(5) yes
C10 C11 O12 118.1(5) yes
C10 C11 O13 116.0(5) yes
O12 C11 O13 125.9(6) yes
C5 C4 N8 118.9(5) yes
C6 C5 N9 121.5(5) yes
C4 N8 C10 113.9(5) yes
C5 N9 C22 114.4(5) yes
C18 N9 C22 110.5(4) yes
C10 C11 O13 116.0(5) yes
O12 C11 O13 125.9(5) yes
C10 C11 O12 118.1(5) yes
N8 C14 C15 113.8(4) yes
C14 C15 O17 118.3(5) yes
O16 C15 O17 124.4(6) yes
C18 C19 O21 118.3(5) yes
C22 C23 O25 118.2(5) yes
O24 C23 O25 123.4(5) yes
Zn1 N9 C5 110.2(3) yes
Zn1 O25 C23 114.6(4) yes
Zn1 O21 C19 113.6(4) yes
C18 N9 Zn1 108.0(4) yes
Zn1 N8 C10 101.9(4) yes
C14 C15 O16 117.2(5) yes
N9 C18 C19 114.3(5) yes
N9 C22 C23 109.8(5) yes
C22 C23 O24 118.4(5) yes
O20 C19 O21 126.6(6) yes
C4 N8 Zn1 110.7(3) yes
Zn1 N9 C22 101.1(3) yes
Zn1 N8 C14 107.3(3) yes
Zn1 O13 C11 115.8(4) yes
Zn1 O17 C15 116.6(4) yes

loop_
_geom_bond_atom_site_label_1
_geom_bond_atom_site_label_2
_geom_bond_distance
_geom_bond_publ_flag
Zn1 N8 2.191(5) yes
Zn1 O13 2.029(4) yes
Zn1 O21 2.141(4) yes
Zn1 N9 2.197(4) yes
Zn1 O17 2.119(5) yes
Zn1 O25 2.053(4) yes
Zn2 O20 2.114(5) yes
Zn2 O1W 2.105(4) yes
Zn2 O3W 2.060(5) yes
Zn2 O24 2.119(4) yes
Zn2 O2W 2.125(4) yes
Zn2 O4W 2.107(4) yes
C1 C2 1.367(9) yes
C1 C7 1.521(10) yes
C3 C4 1.399(9) yes
C4 N8 1.453(7) yes
C5 N9 1.452(7) yes
N8 C14 1.479(7) yes
N9 C22 1.484(7) yes
C11 O12 1.228(7) yes
C14 C15 1.508(8) yes
C15 O17 1.269(7) yes
C19 O21 1.253(6) yes
C23 O24 1.262(7) yes
C19 O20 1.264(6) yes
C1 C6 1.389(9) yes
C2 C3 1.380(9) yes
C4 C5 1.408(7) yes
C5 C6 1.397(8) yes
N8 C10 1.460(7) yes
N9 C18 1.473(7) yes
C10 C11 1.532(8) yes
C11 O13 1.279(7) yes
C15 O16 1.244(7) yes
C18 C19 1.519(8) yes
C22 C23 1.511(8) yes
C23 O25 1.255(7) yes
